data_7016640
loop_
_publ_author_name
'Han, Ying-Feng'
'Lin, Yue-Jian'
'Jin, Guo-Xin'

_publ_section_title
;
 Discrete half-sandwich Ir, Rh-based organometallic molecular boxes:
 synthesis, characterization, and their properties.
;
_journal_issue 40
_journal_name_full 'Dalton transactions (Cambridge, England : 2003)'
_journal_page_first 10370
_journal_page_last 10375
_journal_paper_doi 10.1039/c1dt10506j
_journal_volume 40
_journal_year 2011
_chemical_formula_sum 'C84 H96 F12 Ir4 N4 O24 S4'
_chemical_formula_weight 2670.69
_chemical_name_systematic
;
?
;
_space_group_IT_number 14
_symmetry_cell_setting monoclinic
_symmetry_space_group_name_Hall '-P 2ybc'
_symmetry_space_group_name_H-M 'P 1 21/c 1'
_atom_sites_solution_hydrogens geom
_atom_sites_solution_primary direct
_atom_sites_solution_secondary difmap
_audit_creation_method SHELXL-97
_cell_angle_alpha 90.00
_cell_angle_beta 104.882(2)
_cell_angle_gamma 90.00
_cell_formula_units_Z 2
_cell_length_a 16.935(3)
_cell_length_b 17.652(3)
_cell_length_c 16.044(3)
_cell_measurement_reflns_used 8560
_cell_measurement_temperature 296(2)
_cell_measurement_theta_max 27.89
_cell_measurement_theta_min 2.33
_cell_volume 4635.3(14)
_computing_cell_refinement 'Bruker SAINT'
_computing_data_collection 'Bruker APEX2'
_computing_data_reduction 'Bruker SAINT'
_computing_molecular_graphics 'Bruker SHELXTL'
_computing_publication_material 'Bruker SHELXTL'
_computing_structure_refinement 'SHELXL-97 (Sheldrick, 1997)'
_computing_structure_solution 'SHELXS-97 (Sheldrick, 1990)'
_diffrn_ambient_temperature 296(2)
_diffrn_measured_fraction_theta_full 0.993
_diffrn_measured_fraction_theta_max 0.993
_diffrn_measurement_device_type 'Bruker APEX-II CCD'
_diffrn_measurement_method '\f and \w scans'
_diffrn_radiation_monochromator graphite
_diffrn_radiation_source 'fine-focus sealed tube'
_diffrn_radiation_type MoK\a
_diffrn_radiation_wavelength 0.71073
_diffrn_reflns_av_R_equivalents 0.0709
_diffrn_reflns_av_sigmaI/netI 0.0765
_diffrn_reflns_limit_h_max 22
_diffrn_reflns_limit_h_min -22
_diffrn_reflns_limit_k_max 23
_diffrn_reflns_limit_k_min -18
_diffrn_reflns_limit_l_max 21
_diffrn_reflns_limit_l_min -21
_diffrn_reflns_number 34352
_diffrn_reflns_theta_full 27.96
_diffrn_reflns_theta_max 27.96
_diffrn_reflns_theta_min 1.70
_diffrn_standards_decay_% 8.28
_exptl_absorpt_coefficient_mu 5.912
_exptl_absorpt_correction_T_max 0.6491
_exptl_absorpt_correction_T_min 0.4708
_exptl_absorpt_correction_type multi-scan
_exptl_absorpt_process_details sadabs
_exptl_crystal_colour red
_exptl_crystal_density_diffrn 1.913
_exptl_crystal_density_method 'not measured'
_exptl_crystal_description prism
_exptl_crystal_F_000 2600
_exptl_crystal_size_max 0.15
_exptl_crystal_size_mid 0.12
_exptl_crystal_size_min 0.08
_platon_squeeze_details
;
;
_refine_diff_density_max 4.623
_refine_diff_density_min -2.212
_refine_diff_density_rms 0.283
_refine_ls_extinction_method none
_refine_ls_goodness_of_fit_ref 0.999
_refine_ls_hydrogen_treatment mixed
_refine_ls_matrix_type full
_refine_ls_number_parameters 610
_refine_ls_number_reflns 11069
_refine_ls_number_restraints 2
_refine_ls_restrained_S_all 0.999
_refine_ls_R_factor_all 0.0810
_refine_ls_R_factor_gt 0.0547
_refine_ls_shift/su_max 0.001
_refine_ls_shift/su_mean 0.000
_refine_ls_structure_factor_coef Fsqd
_refine_ls_weighting_details 'calc w=1/[\s^2^(Fo^2^)+(0.0972P)^2^+0.0000P] where P=(Fo^2^+2Fc^2^)/3'
_refine_ls_weighting_scheme calc
_refine_ls_wR_factor_gt 0.1428
_refine_ls_wR_factor_ref 0.1603
_reflns_number_gt 7642
_reflns_number_total 11069
_reflns_threshold_expression >2sigma(I)
_cod_data_source_file c1dt10506j.txt
_cod_data_source_block 3a-2MeOH-4H2O
_cod_depositor_comments
;
The following automatic conversions were performed:

'_symmetry_cell_setting' value 'Monoclinic' changed to 'monoclinic'
according to /home/saulius/struct/CIF-dictionaries/cif_core.dic
dictionary named 'cif_core.dic' version 2.4.1 from 2010-06-29.

Automatic conversion script
Id: cif_fix_values 1715 2011-07-08 13:25:40Z adriana 
;
_cod_original_cell_volume 4635.3(12)
_cod_original_sg_symbol_H-M P2(1)/c
_cod_database_code 7016640

loop_
_symmetry_equiv_pos_as_xyz
'x, y, z'
'-x, y+1/2, -z+1/2'
'-x, -y, -z'
'x, -y-1/2, z-1/2'

loop_
_atom_site_label
_atom_site_type_symbol
_atom_site_fract_x
_atom_site_fract_y
_atom_site_fract_z
_atom_site_U_iso_or_equiv
_atom_site_adp_type
_atom_site_occupancy
_atom_site_symmetry_multiplicity
_atom_site_calc_flag
_atom_site_refinement_flags
Ir1 Ir 0.687103(15) 0.786238(16) 0.436764(17) 0.02574(10) Uani 1 1 d .
Ir2 Ir 0.194070(16) 0.843360(16) 0.436863(18) 0.02612(10) Uani 1 1 d .
N1 N 0.7072(3) 0.8999(3) 0.4768(5) 0.0324(15) Uani 1 1 d .
N2 N 0.7575(3) 1.0470(4) 0.5283(4) 0.0277(13) Uani 1 1 d .
O1 O 0.6175(3) 0.7793(3) 0.5253(3) 0.0304(11) Uani 1 1 d .
O2 O 0.5836(3) 0.8307(3) 0.3544(3) 0.0280(11) Uani 1 1 d .
O3 O 0.2621(3) 0.8536(3) 0.3472(3) 0.0302(11) Uani 1 1 d .
O4 O 0.2992(3) 0.8086(3) 0.5219(3) 0.0311(11) Uani 1 1 d .
O5 O 0.5993(7) 0.3097(5) 0.7191(6) 0.091(3) Uani 1 1 d .
O6 O 0.7178(5) 0.3890(5) 0.7542(5) 0.079(2) Uani 1 1 d .
O7 O 0.5846(5) 0.4369(5) 0.7547(5) 0.080(2) Uani 1 1 d .
O8 O 0.0604(5) 0.0796(6) 0.2692(5) 0.090(3) Uani 1 1 d .
O9 O 0.1897(5) 0.1066(5) 0.2417(5) 0.075(2) Uani 1 1 d .
O10 O 0.0771(5) 0.1878(5) 0.1868(6) 0.077(2) Uani 1 1 d .
S1 S 0.63039(17) 0.38379(15) 0.72254(16) 0.0535(6) Uani 1 1 d .
S2 S 0.10365(16) 0.11454(18) 0.21494(18) 0.0620(7) Uani 1 1 d .
F1 F 0.5350(5) 0.4053(7) 0.5711(5) 0.127(4) Uani 1 1 d .
F2 F 0.6328(8) 0.4792(5) 0.6019(7) 0.151(5) Uani 1 1 d .
F3 F 0.6521(6) 0.3670(6) 0.5681(5) 0.114(3) Uani 1 1 d .
F4 F -0.0055(6) 0.0548(7) 0.0856(6) 0.135(4) Uani 1 1 d .
F5 F 0.1095(6) 0.0808(6) 0.0554(5) 0.114(3) Uani 1 1 d .
F6 F 0.0993(6) -0.0150(5) 0.1318(7) 0.127(3) Uani 1 1 d .
C1 C 0.5394(4) 0.7859(4) 0.5096(5) 0.0262(15) Uani 1 1 d .
C2 C 0.4834(4) 0.8150(4) 0.4356(4) 0.0257(14) Uani 1 1 d .
C3 C 0.5100(4) 0.8362(4) 0.3619(4) 0.0238(14) Uani 1 1 d .
C4 C 0.4507(4) 0.8669(4) 0.2853(4) 0.0249(14) Uani 1 1 d .
C5 C 0.4785(5) 0.8960(4) 0.2155(5) 0.0339(17) Uani 1 1 d .
H5 H 0.5339 0.8956 0.2177 0.041 Uiso 1 1 calc R
C6 C 0.4226(5) 0.9251(5) 0.1442(5) 0.0368(18) Uani 1 1 d .
H6 H 0.4404 0.9439 0.0980 0.044 Uiso 1 1 calc R
C7 C 0.3396(5) 0.9261(5) 0.1413(5) 0.0384(18) Uani 1 1 d .
H7 H 0.3019 0.9451 0.0931 0.046 Uiso 1 1 calc R
C8 C 0.3134(5) 0.8985(4) 0.2114(5) 0.0320(16) Uani 1 1 d .
H8 H 0.2580 0.8999 0.2095 0.038 Uiso 1 1 calc R
C9 C 0.3679(4) 0.8692(4) 0.2837(5) 0.0309(16) Uani 1 1 d .
C10 C 0.3402(4) 0.8462(4) 0.3589(4) 0.0242(14) Uani 1 1 d .
C11 C 0.3969(4) 0.8219(4) 0.4346(4) 0.0240(14) Uani 1 1 d .
C12 C 0.3714(4) 0.8013(4) 0.5086(5) 0.0252(14) Uani 1 1 d .
C13 C 0.4297(5) 0.7688(4) 0.5817(5) 0.0316(16) Uani 1 1 d .
H13 H 0.4122 0.7535 0.6295 0.038 Uiso 1 1 calc R
C14 C 0.5083(4) 0.7602(4) 0.5822(5) 0.0284(15) Uani 1 1 d .
H14 H 0.5439 0.7375 0.6295 0.034 Uiso 1 1 calc R
C15 C 0.7369(5) 0.9179(4) 0.5618(5) 0.0351(17) Uani 1 1 d .
H15 H 0.7405 0.8809 0.6039 0.042 Uiso 1 1 calc R
C16 C 0.7614(4) 0.9909(4) 0.5851(5) 0.0307(16) Uani 1 1 d .
H16 H 0.7817 1.0018 0.6434 0.037 Uiso 1 1 calc R
C17 C 0.7260(5) 1.0278(4) 0.4451(5) 0.0328(17) Uani 1 1 d .
H17 H 0.7205 1.0651 0.4031 0.039 Uiso 1 1 calc R
C18 C 0.7018(5) 0.9557(4) 0.4200(5) 0.0334(17) Uani 1 1 d .
H18 H 0.6810 0.9454 0.3616 0.040 Uiso 1 1 calc R
C19 C 0.7443(4) 0.7478(4) 0.3409(5) 0.0301(16) Uani 1 1 d .
C20 C 0.8064(4) 0.7680(5) 0.4159(5) 0.0319(16) Uani 1 1 d .
C21 C 0.7969(5) 0.7234(5) 0.4867(5) 0.0341(17) Uani 1 1 d .
C22 C 0.7329(5) 0.6728(4) 0.4557(6) 0.0367(18) Uani 1 1 d .
C23 C 0.6973(5) 0.6858(4) 0.3657(5) 0.0359(18) Uani 1 1 d .
C24 C 0.7299(6) 0.7797(5) 0.2510(5) 0.043(2) Uani 1 1 d .
H24A H 0.7510 0.8304 0.2540 0.065 Uiso 1 1 calc R
H24B H 0.6723 0.7803 0.2239 0.065 Uiso 1 1 calc R
H24C H 0.7571 0.7486 0.2179 0.065 Uiso 1 1 calc R
C25 C 0.8677(5) 0.8282(5) 0.4179(6) 0.045(2) Uani 1 1 d .
H25A H 0.9161 0.8063 0.4073 0.067 Uiso 1 1 calc R
H25B H 0.8810 0.8522 0.4735 0.067 Uiso 1 1 calc R
H25C H 0.8457 0.8651 0.3742 0.067 Uiso 1 1 calc R
C26 C 0.8550(6) 0.7227(6) 0.5754(6) 0.053(2) Uani 1 1 d .
H26A H 0.8252 0.7131 0.6177 0.080 Uiso 1 1 calc R
H26B H 0.8818 0.7710 0.5867 0.080 Uiso 1 1 calc R
H26C H 0.8952 0.6837 0.5783 0.080 Uiso 1 1 calc R
C27 C 0.7018(6) 0.6124(5) 0.5066(6) 0.048(2) Uani 1 1 d .
H27A H 0.7382 0.5698 0.5157 0.072 Uiso 1 1 calc R
H27B H 0.6482 0.5965 0.4751 0.072 Uiso 1 1 calc R
H27C H 0.6992 0.6328 0.5613 0.072 Uiso 1 1 calc R
C28 C 0.6280(6) 0.6458(5) 0.3047(6) 0.048(2) Uani 1 1 d .
H28A H 0.6491 0.6133 0.2675 0.072 Uiso 1 1 calc R
H28B H 0.5918 0.6824 0.2706 0.072 Uiso 1 1 calc R
H28C H 0.5987 0.6159 0.3369 0.072 Uiso 1 1 calc R
C29 C 0.0963(5) 0.8292(5) 0.4980(6) 0.041(2) Uani 1 1 d .
C30 C 0.0676(4) 0.8723(5) 0.4168(5) 0.0348(17) Uani 1 1 d .
C31 C 0.0783(5) 0.8253(5) 0.3469(5) 0.0378(18) Uani 1 1 d .
C32 C 0.1113(5) 0.7553(5) 0.3832(7) 0.050(2) Uani 1 1 d .
C33 C 0.1212(5) 0.7557(5) 0.4746(6) 0.044(2) Uani 1 1 d .
C34 C 0.0924(6) 0.8566(7) 0.5836(6) 0.064(3) Uani 1 1 d .
H34A H 0.0398 0.8449 0.5925 0.096 Uiso 1 1 calc R
H34B H 0.1007 0.9104 0.5868 0.096 Uiso 1 1 calc R
H34C H 0.1342 0.8322 0.6273 0.096 Uiso 1 1 calc R
C35 C 0.0348(5) 0.9513(5) 0.4092(7) 0.051(2) Uani 1 1 d .
H35A H 0.0541 0.9782 0.3663 0.076 Uiso 1 1 calc R
H35B H 0.0532 0.9766 0.4638 0.076 Uiso 1 1 calc R
H35C H -0.0238 0.9498 0.3927 0.076 Uiso 1 1 calc R
C36 C 0.0569(6) 0.8464(8) 0.2543(6) 0.073(4) Uani 1 1 d .
H36A H 0.0067 0.8220 0.2251 0.110 Uiso 1 1 calc R
H36B H 0.0997 0.8304 0.2290 0.110 Uiso 1 1 calc R
H36C H 0.0504 0.9003 0.2487 0.110 Uiso 1 1 calc R
C37 C 0.1326(7) 0.6892(7) 0.3326(10) 0.086(5) Uani 1 1 d .
H37A H 0.1679 0.6548 0.3714 0.129 Uiso 1 1 calc R
H37B H 0.1598 0.7076 0.2911 0.129 Uiso 1 1 calc R
H37C H 0.0834 0.6633 0.3033 0.129 Uiso 1 1 calc R
C38 C 0.1572(7) 0.6963(6) 0.5383(8) 0.070(3) Uani 1 1 d .
H38A H 0.1855 0.6600 0.5120 0.106 Uiso 1 1 calc R
H38B H 0.1145 0.6714 0.5572 0.106 Uiso 1 1 calc R
H38C H 0.1949 0.7191 0.5869 0.106 Uiso 1 1 calc R
C39 C 0.6108(7) 0.4114(8) 0.6111(8) 0.072(3) Uani 1 1 d .
C40 C 0.0772(10) 0.0569(10) 0.1182(9) 0.097(5) Uani 1 1 d .
C41 C 0.4480(8) 0.4652(7) 0.8933(9) 0.075(3) Uani 1 1 d .
O11 O 0.5292(7) 0.4754(6) 0.9003(6) 0.100(3) Uani 1 1 d .
C42 C 0.1414(8) 0.4774(8) 0.2836(9) 0.080(4) Uani 1 1 d D
H42A H 0.1733 0.4952 0.3385 0.120 Uiso 1 1 calc R
H42B H 0.1249 0.4260 0.2890 0.120 Uiso 1 1 calc R
H42C H 0.0938 0.5087 0.2644 0.120 Uiso 1 1 calc R
O12 O 0.1883(7) 0.4808(6) 0.2236(7) 0.114(4) Uani 1 1 d D
H12 H 0.245(5) 0.513(10) 0.259(5) 0.18(8) Uiso 1 1 d D

loop_
_atom_site_aniso_label
_atom_site_aniso_U_11
_atom_site_aniso_U_22
_atom_site_aniso_U_33
_atom_site_aniso_U_23
_atom_site_aniso_U_13
_atom_site_aniso_U_12
Ir1 0.01832(15) 0.02924(18) 0.03052(16) -0.00036(11) 0.00785(11) -0.00107(10)
Ir2 0.01852(15) 0.02981(18) 0.03117(17) -0.00020(11) 0.00846(11) -0.00096(10)
N1 0.019(3) 0.014(3) 0.071(5) -0.003(3) 0.024(3) -0.001(2)
N2 0.019(3) 0.035(3) 0.029(3) 0.000(3) 0.005(2) 0.001(2)
O1 0.017(2) 0.043(3) 0.031(3) 0.003(2) 0.005(2) 0.001(2)
O2 0.019(2) 0.041(3) 0.027(2) -0.001(2) 0.011(2) -0.001(2)
O3 0.014(2) 0.045(3) 0.032(3) 0.001(2) 0.006(2) 0.000(2)
O4 0.022(3) 0.039(3) 0.036(3) 0.005(2) 0.014(2) 0.002(2)
O5 0.138(9) 0.057(5) 0.072(5) 0.003(4) 0.018(6) -0.038(5)
O6 0.048(4) 0.123(7) 0.060(5) -0.009(5) 0.007(4) 0.007(4)
O7 0.078(6) 0.101(6) 0.069(5) -0.018(5) 0.034(4) 0.017(5)
O8 0.078(6) 0.136(8) 0.057(5) 0.032(5) 0.019(4) -0.019(5)
O9 0.049(4) 0.111(7) 0.059(4) 0.031(4) 0.003(4) -0.004(4)
O10 0.080(6) 0.059(5) 0.102(6) 0.022(5) 0.040(5) 0.001(4)
S1 0.0605(16) 0.0552(16) 0.0477(13) -0.0062(11) 0.0189(12) -0.0042(12)
S2 0.0434(14) 0.080(2) 0.0619(16) 0.0314(14) 0.0124(12) -0.0067(12)
F1 0.070(5) 0.227(11) 0.070(5) 0.016(6) -0.006(4) -0.005(6)
F2 0.237(13) 0.091(7) 0.132(8) 0.020(6) 0.060(9) -0.064(8)
F3 0.136(8) 0.164(8) 0.057(4) -0.010(5) 0.052(5) 0.013(6)
F4 0.088(7) 0.193(10) 0.114(7) -0.020(7) 0.008(6) -0.067(7)
F5 0.133(8) 0.138(8) 0.080(5) -0.001(5) 0.042(5) -0.053(6)
F6 0.138(9) 0.082(6) 0.171(10) 0.010(6) 0.059(8) -0.011(6)
C1 0.022(3) 0.022(4) 0.037(4) -0.007(3) 0.010(3) -0.001(3)
C2 0.020(3) 0.028(4) 0.029(3) -0.002(3) 0.008(3) -0.003(3)
C3 0.021(3) 0.024(4) 0.027(3) -0.003(3) 0.008(3) -0.003(3)
C4 0.022(3) 0.025(4) 0.029(3) -0.002(3) 0.008(3) -0.004(3)
C5 0.034(4) 0.042(5) 0.029(4) 0.001(3) 0.015(3) 0.001(3)
C6 0.040(4) 0.040(5) 0.035(4) 0.003(3) 0.017(4) -0.003(3)
C7 0.046(5) 0.040(5) 0.030(4) 0.005(3) 0.009(4) 0.002(4)
C8 0.029(4) 0.033(4) 0.034(4) 0.005(3) 0.008(3) 0.001(3)
C9 0.025(4) 0.028(4) 0.040(4) -0.001(3) 0.008(3) -0.003(3)
C10 0.016(3) 0.027(4) 0.029(3) 0.000(3) 0.004(3) 0.001(2)
C11 0.020(3) 0.024(4) 0.029(3) 0.003(3) 0.008(3) -0.001(3)
C12 0.015(3) 0.026(4) 0.036(4) -0.003(3) 0.010(3) -0.002(3)
C13 0.030(4) 0.043(4) 0.024(3) 0.004(3) 0.010(3) -0.005(3)
C14 0.021(3) 0.037(4) 0.027(3) 0.002(3) 0.005(3) 0.007(3)
C15 0.037(4) 0.029(4) 0.041(4) -0.001(3) 0.012(3) -0.004(3)
C16 0.029(4) 0.035(4) 0.026(3) -0.001(3) 0.004(3) -0.002(3)
C17 0.036(4) 0.032(4) 0.032(4) 0.009(3) 0.013(3) 0.012(3)
C18 0.037(4) 0.033(4) 0.029(4) -0.006(3) 0.006(3) 0.000(3)
C19 0.023(3) 0.040(5) 0.032(4) 0.003(3) 0.015(3) 0.005(3)
C20 0.025(4) 0.040(4) 0.033(4) -0.003(3) 0.010(3) 0.004(3)
C21 0.023(4) 0.040(5) 0.038(4) -0.002(3) 0.006(3) 0.010(3)
C22 0.021(4) 0.031(4) 0.063(5) 0.001(4) 0.020(4) -0.003(3)
C23 0.030(4) 0.026(4) 0.051(5) -0.008(4) 0.007(4) 0.003(3)
C24 0.050(5) 0.050(5) 0.034(4) 0.007(4) 0.016(4) 0.007(4)
C25 0.030(4) 0.051(5) 0.055(5) -0.006(4) 0.014(4) -0.012(4)
C26 0.042(5) 0.072(7) 0.041(5) 0.008(4) 0.001(4) 0.017(5)
C27 0.057(6) 0.040(5) 0.054(5) 0.008(4) 0.026(5) 0.000(4)
C28 0.040(5) 0.046(5) 0.055(6) -0.019(4) 0.009(4) -0.016(4)
C29 0.034(4) 0.046(5) 0.049(5) -0.004(4) 0.023(4) -0.009(4)
C30 0.020(4) 0.037(4) 0.049(5) 0.004(4) 0.012(3) -0.001(3)
C31 0.023(4) 0.048(5) 0.044(4) -0.006(4) 0.011(3) -0.013(3)
C32 0.038(5) 0.039(5) 0.078(7) -0.009(5) 0.025(5) -0.006(4)
C33 0.027(4) 0.035(5) 0.068(6) 0.019(4) 0.011(4) -0.008(3)
C34 0.037(5) 0.120(10) 0.039(5) 0.000(6) 0.017(4) -0.004(5)
C35 0.029(4) 0.044(5) 0.081(7) 0.004(5) 0.018(5) -0.001(4)
C36 0.039(6) 0.140(11) 0.039(5) 0.001(6) 0.005(4) -0.021(6)
C37 0.047(7) 0.072(8) 0.143(12) -0.064(8) 0.033(7) -0.014(6)
C38 0.057(7) 0.057(7) 0.102(9) 0.035(6) 0.028(6) 0.005(5)
C39 0.059(7) 0.097(10) 0.058(7) 0.013(6) 0.015(6) -0.018(6)
C40 0.102(12) 0.108(12) 0.076(9) 0.027(8) 0.012(8) -0.051(9)
C41 0.075(9) 0.061(8) 0.086(9) 0.008(6) 0.013(7) -0.010(6)
O11 0.120(9) 0.108(8) 0.072(6) -0.005(5) 0.027(6) 0.001(6)
C42 0.058(7) 0.097(10) 0.088(9) 0.001(7) 0.024(7) -0.006(7)
O12 0.114(9) 0.124(9) 0.117(8) -0.066(7) 0.051(7) -0.033(7)

loop_
_atom_type_symbol
_atom_type_description
_atom_type_scat_dispersion_real
_atom_type_scat_dispersion_imag
_atom_type_scat_source
C C 0.0033 0.0016 'International Tables Vol C Tables 4.2.6.8 and 6.1.1.4'
H H 0.0000 0.0000 'International Tables Vol C Tables 4.2.6.8 and 6.1.1.4'
N N 0.0061 0.0033 'International Tables Vol C Tables 4.2.6.8 and 6.1.1.4'
O O 0.0106 0.0060 'International Tables Vol C Tables 4.2.6.8 and 6.1.1.4'
F F 0.0171 0.0103 'International Tables Vol C Tables 4.2.6.8 and 6.1.1.4'
S S 0.1246 0.1234 'International Tables Vol C Tables 4.2.6.8 and 6.1.1.4'
Ir Ir -1.4442 7.9887 'International Tables Vol C Tables 4.2.6.8 and 6.1.1.4'

loop_
_geom_angle_atom_site_label_1
_geom_angle_atom_site_label_2
_geom_angle_atom_site_label_3
_geom_angle
_geom_angle_site_symmetry_1
_geom_angle_site_symmetry_3
O2 Ir1 O1 85.47(19) . .
O2 Ir1 N1 82.9(2) . .
O1 Ir1 N1 85.6(2) . .
O2 Ir1 C19 97.4(2) . .
O1 Ir1 C19 157.3(3) . .
N1 Ir1 C19 117.1(3) . .
O2 Ir1 C21 162.5(3) . .
O1 Ir1 C21 107.8(3) . .
N1 Ir1 C21 108.9(3) . .
C19 Ir1 C21 65.9(3) . .
O2 Ir1 C23 98.4(3) . .
O1 Ir1 C23 117.0(3) . .
N1 Ir1 C23 157.4(3) . .
C19 Ir1 C23 40.3(3) . .
C21 Ir1 C23 65.7(3) . .
O2 Ir1 C22 131.6(3) . .
O1 Ir1 C22 95.5(3) . .
N1 Ir1 C22 145.4(3) . .
C19 Ir1 C22 65.7(3) . .
C21 Ir1 C22 38.1(3) . .
C23 Ir1 C22 39.1(3) . .
O2 Ir1 C20 129.4(2) . .
O1 Ir1 C20 145.1(3) . .
N1 Ir1 C20 96.1(3) . .
C19 Ir1 C20 38.9(3) . .
C21 Ir1 C20 38.8(3) . .
C23 Ir1 C20 65.6(3) . .
C22 Ir1 C20 64.0(3) . .
O4 Ir2 O3 86.86(19) . .
O4 Ir2 N2 83.5(2) . 3_676
O3 Ir2 N2 81.8(2) . 3_676
O4 Ir2 C32 115.0(3) . .
O3 Ir2 C32 102.1(3) . .
N2 Ir2 C32 161.1(3) 3_676 .
O4 Ir2 C31 153.9(3) . .
O3 Ir2 C31 97.0(3) . .
N2 Ir2 C31 122.6(3) 3_676 .
C32 Ir2 C31 38.9(4) . .
O4 Ir2 C30 147.0(3) . .
O3 Ir2 C30 126.0(3) . .
N2 Ir2 C30 97.2(3) 3_676 .
C32 Ir2 C30 65.4(3) . .
C31 Ir2 C30 39.4(3) . .
O4 Ir2 C29 107.6(3) . .
O3 Ir2 C29 164.0(3) . .
N2 Ir2 C29 106.1(3) 3_676 .
C32 Ir2 C29 66.0(3) . .
C31 Ir2 C29 67.0(3) . .
C30 Ir2 C29 40.3(3) . .
O4 Ir2 C33 93.5(3) . .
O3 Ir2 C33 135.9(3) . .
N2 Ir2 C33 142.2(3) 3_676 .
C32 Ir2 C33 39.1(4) . .
C31 Ir2 C33 65.9(3) . .
C30 Ir2 C33 65.9(3) . .
C29 Ir2 C33 39.2(3) . .
C18 N1 C15 117.1(6) . .
C18 N1 Ir1 121.2(6) . .
C15 N1 Ir1 121.0(5) . .
C16 N2 C17 115.3(7) . .
C16 N2 Ir2 123.3(5) . 3_676
C17 N2 Ir2 121.3(5) . 3_676
C1 O1 Ir1 126.8(5) . .
C3 O2 Ir1 130.9(5) . .
C10 O3 Ir2 128.3(5) . .
C12 O4 Ir2 128.1(5) . .
O7 S1 O5 113.6(6) . .
O7 S1 O6 116.4(5) . .
O5 S1 O6 114.4(6) . .
O7 S1 C39 102.0(6) . .
O5 S1 C39 104.0(6) . .
O6 S1 C39 104.1(5) . .
O10 S2 O8 115.2(6) . .
O10 S2 O9 114.1(5) . .
O8 S2 O9 115.2(5) . .
O10 S2 C40 104.7(7) . .
O8 S2 C40 103.2(6) . .
O9 S2 C40 102.3(7) . .
O1 C1 C2 129.2(7) . .
O1 C1 C14 112.2(6) . .
C2 C1 C14 118.6(6) . .
C1 C2 C3 120.5(6) . .
C1 C2 C11 119.6(6) . .
C3 C2 C11 119.9(6) . .
O2 C3 C2 125.4(6) . .
O2 C3 C4 114.7(6) . .
C2 C3 C4 119.8(6) . .
C9 C4 C5 120.7(7) . .
C9 C4 C3 119.4(6) . .
C5 C4 C3 119.9(6) . .
C6 C5 C4 119.5(7) . .
C5 C6 C7 120.2(7) . .
C6 C7 C8 119.6(7) . .
C9 C8 C7 121.5(7) . .
C8 C9 C4 118.5(7) . .
C8 C9 C10 120.6(7) . .
C4 C9 C10 120.8(7) . .
O3 C10 C11 127.1(6) . .
O3 C10 C9 112.6(6) . .
C11 C10 C9 120.2(6) . .
C10 C11 C12 121.0(6) . .
C10 C11 C2 119.6(6) . .
C12 C11 C2 119.3(6) . .
O4 C12 C11 128.0(7) . .
O4 C12 C13 112.4(6) . .
C11 C12 C13 119.5(6) . .
C14 C13 C12 121.4(7) . .
C13 C14 C1 121.3(7) . .
N1 C15 C16 119.8(7) . .
N2 C16 C15 123.4(7) . .
N2 C17 C18 122.7(7) . .
N1 C18 C17 121.7(7) . .
C20 C19 C23 106.9(6) . .
C20 C19 C24 128.2(7) . .
C23 C19 C24 124.9(7) . .
C20 C19 Ir1 71.6(4) . .
C23 C19 Ir1 70.3(4) . .
C24 C19 Ir1 125.5(6) . .
C21 C20 C19 109.0(7) . .
C21 C20 C25 127.0(7) . .
C19 C20 C25 124.0(7) . .
C21 C20 Ir1 69.9(4) . .
C19 C20 Ir1 69.5(4) . .
C25 C20 Ir1 124.7(6) . .
C22 C21 C20 107.8(7) . .
C22 C21 C26 126.3(8) . .
C20 C21 C26 125.2(8) . .
C22 C21 Ir1 71.1(5) . .
C20 C21 Ir1 71.3(4) . .
C26 C21 Ir1 130.7(6) . .
C21 C22 C23 110.2(7) . .
C21 C22 C27 127.1(8) . .
C23 C22 C27 122.7(7) . .
C21 C22 Ir1 70.8(4) . .
C23 C22 Ir1 70.4(4) . .
C27 C22 Ir1 124.7(6) . .
C22 C23 C19 106.0(6) . .
C22 C23 C28 129.7(8) . .
C19 C23 C28 124.2(8) . .
C22 C23 Ir1 70.5(4) . .
C19 C23 Ir1 69.5(4) . .
C28 C23 Ir1 125.6(6) . .
C33 C29 C34 128.6(9) . .
C33 C29 C30 106.6(7) . .
C34 C29 C30 124.7(9) . .
C33 C29 Ir2 70.9(5) . .
C34 C29 Ir2 127.8(7) . .
C30 C29 Ir2 69.8(4) . .
C31 C30 C29 108.1(7) . .
C31 C30 C35 126.2(8) . .
C29 C30 C35 125.7(8) . .
C31 C30 Ir2 70.1(4) . .
C29 C30 Ir2 69.9(4) . .
C35 C30 Ir2 124.8(5) . .
C32 C31 C30 107.3(8) . .
C32 C31 C36 126.7(9) . .
C30 C31 C36 126.0(9) . .
C32 C31 Ir2 69.9(5) . .
C30 C31 Ir2 70.5(4) . .
C36 C31 Ir2 125.7(6) . .
C31 C32 C33 110.2(8) . .
C31 C32 C37 125.0(10) . .
C33 C32 C37 124.8(10) . .
C31 C32 Ir2 71.2(5) . .
C33 C32 Ir2 71.9(5) . .
C37 C32 Ir2 123.9(7) . .
C32 C33 C29 107.9(7) . .
C32 C33 C38 128.4(9) . .
C29 C33 C38 123.5(9) . .
C32 C33 Ir2 69.1(5) . .
C29 C33 Ir2 69.9(4) . .
C38 C33 Ir2 122.5(6) . .
F2 C39 F1 107.8(13) . .
F2 C39 F3 106.4(11) . .
F1 C39 F3 106.1(11) . .
F2 C39 S1 112.6(10) . .
F1 C39 S1 112.3(8) . .
F3 C39 S1 111.2(9) . .
F6 C40 F5 106.0(15) . .
F6 C40 F4 104.9(11) . .
F5 C40 F4 107.4(12) . .
F6 C40 S2 113.5(10) . .
F5 C40 S2 114.2(9) . .
F4 C40 S2 110.3(13) . .

loop_
_geom_bond_atom_site_label_1
_geom_bond_atom_site_label_2
_geom_bond_distance
_geom_bond_site_symmetry_2
Ir1 O2 2.060(5) .
Ir1 O1 2.069(5) .
Ir1 N1 2.108(6) .
Ir1 C19 2.128(7) .
Ir1 C21 2.137(7) .
Ir1 C23 2.139(8) .
Ir1 C22 2.141(8) .
Ir1 C20 2.156(7) .
Ir2 O4 2.039(5) .
Ir2 O3 2.069(5) .
Ir2 N2 2.120(6) 3_676
Ir2 C32 2.122(9) .
Ir2 C31 2.139(8) .
Ir2 C30 2.144(7) .
Ir2 C29 2.146(8) .
Ir2 C33 2.159(7) .
N1 C18 1.330(10) .
N1 C15 1.364(10) .
N2 C16 1.336(9) .
N2 C17 1.347(10) .
N2 Ir2 2.120(6) 3_676
O1 C1 1.285(8) .
O2 C3 1.285(8) .
O3 C10 1.293(8) .
O4 C12 1.301(8) .
O5 S1 1.405(8) .
O6 S1 1.439(8) .
O7 S1 1.397(8) .
O8 S2 1.415(8) .
O9 S2 1.417(8) .
O10 S2 1.405(8) .
S1 C39 1.800(12) .
S2 C40 1.813(16) .
F1 C39 1.284(13) .
F2 C39 1.272(14) .
F3 C39 1.353(15) .
F4 C40 1.364(17) .
F5 C40 1.333(15) .
F6 C40 1.325(18) .
C1 C2 1.412(10) .
C1 C14 1.468(10) .
C2 C3 1.420(9) .
C2 C11 1.465(9) .
C3 C4 1.476(10) .
C4 C9 1.397(10) .
C4 C5 1.417(9) .
C5 C6 1.382(11) .
C6 C7 1.395(11) .
C7 C8 1.399(10) .
C8 C9 1.384(10) .
C9 C10 1.461(10) .
C10 C11 1.408(9) .
C11 C12 1.411(9) .
C12 C13 1.444(10) .
C13 C14 1.337(10) .
C15 C16 1.376(10) .
C17 C18 1.365(11) .
C19 C20 1.425(11) .
C19 C23 1.469(11) .
C19 C24 1.508(10) .
C20 C21 1.425(11) .
C20 C25 1.480(11) .
C21 C22 1.395(11) .
C21 C26 1.507(11) .
C22 C23 1.432(12) .
C22 C27 1.517(11) .
C23 C28 1.497(11) .
C29 C33 1.443(12) .
C29 C34 1.473(12) .
C29 C30 1.479(12) .
C30 C31 1.443(12) .
C30 C35 1.493(12) .
C31 C32 1.419(13) .
C31 C36 1.484(13) .
C32 C33 1.432(13) .
C32 C37 1.516(13) .
C33 C38 1.482(13) .
C41 O11 1.362(16) .
C42 O12 1.398(15) .

loop_
_platon_squeeze_void_nr
_platon_squeeze_void_average_x
_platon_squeeze_void_average_y
_platon_squeeze_void_average_z
_platon_squeeze_void_volume
_platon_squeeze_void_count_electrons
1 0.197 0.960 -0.029 16.8 -3.4
2 0.803 0.040 0.029 16.8 -4.0
3 0.197 0.540 0.471 16.8 -3.5
4 0.803 0.460 0.529 16.8 -4.1
